data_2229671
loop_
_publ_author_name
'Khan, Islam Ullah'
'Sharif, Shahzad'
'Ali, Salamat'
'Ahmad, Waqar'
'Tiekink, Edward R. T.'

_publ_section_title
;
 Methyl 2-(4-acetamidobenzenesulfonamido)benzoate
;
_journal_coeditor_code HB5817
_journal_issue 4
_journal_name_full 'Acta Crystallographica Section E'
_journal_page_first o903
_journal_paper_doi 10.1107/S1600536811009500
_journal_volume 67
_journal_year 2011
_chemical_formula_iupac 'C16 H16 N2 O5 S'
_chemical_formula_moiety 'C16 H16 N2 O5 S'
_chemical_formula_sum 'C16 H16 N2 O5 S'
_chemical_formula_weight 348.37
_chemical_name_systematic
;
Methyl 2-(4-acetamidobenzenesulfonamido)benzoate
;
_space_group_IT_number 2
_symmetry_cell_setting triclinic
_symmetry_space_group_name_Hall '-P 1'
_symmetry_space_group_name_H-M 'P -1'
_atom_sites_solution_hydrogens geom
_atom_sites_solution_primary direct
_atom_sites_solution_secondary difmap
_audit_creation_method SHELXL-97
_cell_angle_alpha 85.5370(10)
_cell_angle_beta 88.6140(10)
_cell_angle_gamma 72.2030(10)
_cell_formula_units_Z 2
_cell_length_a 8.2835(2)
_cell_length_b 9.3722(3)
_cell_length_c 10.8299(3)
_cell_measurement_reflns_used 7451
_cell_measurement_temperature 293(2)
_cell_measurement_theta_max 28.2
_cell_measurement_theta_min 2.3
_cell_volume 798.11(4)
_computing_cell_refinement 'SAINT (Bruker, 2007)'
_computing_data_collection 'APEX2 (Bruker, 2007)'
_computing_data_reduction 'SAINT (Bruker, 2007)'
_computing_molecular_graphics
;
ORTEP-3 (Farrugia, 1997) and DIAMOND (Brandenburg, 2006)
;
_computing_publication_material 'publCIF (Westrip, 2010)'
_computing_structure_refinement 'SHELXL97 (Sheldrick, 2008)'
_computing_structure_solution 'SHELXS97 (Sheldrick, 2008)'
_diffrn_ambient_temperature 293(2)
_diffrn_measured_fraction_theta_full 0.984
_diffrn_measured_fraction_theta_max 0.984
_diffrn_measurement_device_type 'Bruker APEXII CCD'
_diffrn_measurement_method '\f and \w'
_diffrn_radiation_monochromator graphite
_diffrn_radiation_source 'fine-focus sealed tube'
_diffrn_radiation_type MoK\a
_diffrn_radiation_wavelength 0.71073
_diffrn_reflns_av_R_equivalents 0.024
_diffrn_reflns_av_sigmaI/netI 0.022
_diffrn_reflns_limit_h_max 10
_diffrn_reflns_limit_h_min -10
_diffrn_reflns_limit_k_max 12
_diffrn_reflns_limit_k_min -12
_diffrn_reflns_limit_l_max 12
_diffrn_reflns_limit_l_min -14
_diffrn_reflns_number 13593
_diffrn_reflns_theta_full 27.5
_diffrn_reflns_theta_max 27.5
_diffrn_reflns_theta_min 3.4
_exptl_absorpt_coefficient_mu 0.232
_exptl_absorpt_correction_type none
_exptl_crystal_colour colourless
_exptl_crystal_density_diffrn 1.450
_exptl_crystal_density_method 'not measured'
_exptl_crystal_description block
_exptl_crystal_F_000 364
_exptl_crystal_size_max 0.20
_exptl_crystal_size_mid 0.18
_exptl_crystal_size_min 0.09
_refine_diff_density_max 0.26
_refine_diff_density_min -0.27
_refine_ls_extinction_method none
_refine_ls_goodness_of_fit_ref 1.07
_refine_ls_hydrogen_treatment mixed
_refine_ls_matrix_type full
_refine_ls_number_parameters 225
_refine_ls_number_reflns 3604
_refine_ls_number_restraints 2
_refine_ls_restrained_S_all 1.07
_refine_ls_R_factor_all 0.046
_refine_ls_R_factor_gt 0.038
_refine_ls_shift/su_max 0.001
_refine_ls_shift/su_mean 0.000
_refine_ls_structure_factor_coef Fsqd
_refine_ls_weighting_details 'calc w=1/[\s^2^(Fo^2^)+(0.0578P)^2^+0.1747P] where P=(Fo^2^+2Fc^2^)/3'
_refine_ls_weighting_scheme calc
_refine_ls_wR_factor_gt 0.106
_refine_ls_wR_factor_ref 0.113
_reflns_number_gt 3122
_reflns_number_total 3604
_reflns_threshold_expression I>2\s(I)
_cod_data_source_file hb5817.cif
_cod_data_source_block I
_cod_original_sg_symbol_Hall '-P 1  '
_cod_database_code 2229671
_cod_database_fobs_code 2229671

loop_
_symmetry_equiv_pos_as_xyz
'x, y, z'
'-x, -y, -z'

loop_
_atom_site_type_symbol
_atom_site_label
_atom_site_fract_x
_atom_site_fract_y
_atom_site_fract_z
_atom_site_U_iso_or_equiv
_atom_site_adp_type
_atom_site_calc_flag
_atom_site_refinement_flags
_atom_site_occupancy
_atom_site_disorder_assembly
_atom_site_disorder_group
S S1 0.42614(5) 0.28976(4) 0.83592(3) 0.04378(14) Uani d . 1 . .
O O1 0.54431(14) 0.14234(13) 0.83938(11) 0.0562(3) Uani d . 1 . .
O O2 0.47186(15) 0.40243(13) 0.89646(11) 0.0544(3) Uani d . 1 . .
O O3 0.30254(19) 0.61672(14) 0.55728(12) 0.0659(4) Uani d . 1 . .
O O4 0.17057(17) 0.62717(14) 0.37946(11) 0.0620(3) Uani d . 1 . .
O O5 -0.13574(18) 0.09502(17) 1.23293(14) 0.0808(5) Uani d . 1 . .
N N1 0.38913(18) 0.36108(15) 0.69410(12) 0.0477(3) Uani d D 1 . .
H H1N 0.378(2) 0.4554(11) 0.6809(18) 0.057 Uiso d D 1 . .
N N2 -0.21841(17) 0.26393(16) 1.06806(13) 0.0534(3) Uani d D 1 . .
H H2N -0.3050(18) 0.3309(17) 1.0351(17) 0.064 Uiso d D 1 . .
C C1 0.32524(18) 0.30069(16) 0.59818(13) 0.0423(3) Uani d . 1 . .
C C2 0.25586(17) 0.39431(17) 0.49240(13) 0.0414(3) Uani d . 1 . .
C C3 0.1942(2) 0.3327(2) 0.39815(15) 0.0544(4) Uani d . 1 . .
H H3 0.1487 0.3934 0.3276 0.065 Uiso calc R 1 . .
C C4 0.1987(3) 0.1845(2) 0.40639(18) 0.0653(5) Uani d . 1 . .
H H4 0.1569 0.1453 0.3424 0.078 Uiso calc R 1 . .
C C5 0.2660(3) 0.0955(2) 0.51059(19) 0.0678(5) Uani d . 1 . .
H H5 0.2690 -0.0048 0.5172 0.081 Uiso calc R 1 . .
C C6 0.3289(3) 0.15192(19) 0.60507(17) 0.0608(5) Uani d . 1 . .
H H6 0.3746 0.0893 0.6747 0.073 Uiso calc R 1 . .
C C7 0.24751(19) 0.55468(18) 0.48195(14) 0.0456(3) Uani d . 1 . .
C C8 0.1511(3) 0.7859(2) 0.3623(2) 0.0703(5) Uani d . 1 . .
H H8A 0.0954 0.8348 0.4332 0.105 Uiso calc R 1 . .
H H8B 0.0843 0.8281 0.2896 0.105 Uiso calc R 1 . .
H H8C 0.2607 0.8003 0.3526 0.105 Uiso calc R 1 . .
C C9 0.23368(18) 0.27393(16) 0.89638(13) 0.0423(3) Uani d . 1 . .
C C10 0.2359(2) 0.15891(17) 0.98514(15) 0.0482(4) Uani d . 1 . .
H H10 0.3379 0.0856 1.0056 0.058 Uiso calc R 1 . .
C C11 0.0888(2) 0.15200(17) 1.04354(15) 0.0497(4) Uani d . 1 . .
H H11 0.0915 0.0750 1.1038 0.060 Uiso calc R 1 . .
C C12 -0.06421(19) 0.26073(17) 1.01202(14) 0.0445(3) Uani d . 1 . .
C C13 -0.0658(2) 0.37314(19) 0.91947(16) 0.0552(4) Uani d . 1 . .
H H13 -0.1682 0.4438 0.8958 0.066 Uiso calc R 1 . .
C C14 0.0813(2) 0.38105(19) 0.86290(15) 0.0531(4) Uani d . 1 . .
H H14 0.0790 0.4578 0.8024 0.064 Uiso calc R 1 . .
C C15 -0.2473(2) 0.18603(18) 1.17324(16) 0.0511(4) Uani d . 1 . .
C C16 -0.4303(2) 0.2227(2) 1.20973(19) 0.0614(4) Uani d . 1 . .
H H16A -0.4755 0.1470 1.1837 0.092 Uiso calc R 1 . .
H H16B -0.4925 0.3188 1.1708 0.092 Uiso calc R 1 . .
H H16C -0.4401 0.2258 1.2981 0.092 Uiso calc R 1 . .

loop_
_atom_site_aniso_label
_atom_site_aniso_U_11
_atom_site_aniso_U_22
_atom_site_aniso_U_33
_atom_site_aniso_U_12
_atom_site_aniso_U_13
_atom_site_aniso_U_23
S1 0.0411(2) 0.0446(2) 0.0414(2) -0.00745(15) -0.01326(14) 0.00368(15)
O1 0.0458(6) 0.0516(6) 0.0599(7) -0.0004(5) -0.0059(5) 0.0083(5)
O2 0.0539(6) 0.0594(7) 0.0508(6) -0.0184(5) -0.0218(5) 0.0008(5)
O3 0.0896(9) 0.0515(7) 0.0588(7) -0.0249(7) -0.0269(7) 0.0045(6)
O4 0.0771(8) 0.0539(7) 0.0532(7) -0.0195(6) -0.0222(6) 0.0127(5)
O5 0.0625(8) 0.0858(10) 0.0740(9) -0.0021(7) -0.0046(7) 0.0327(8)
N1 0.0589(8) 0.0433(7) 0.0412(6) -0.0166(6) -0.0140(6) 0.0035(5)
N2 0.0406(7) 0.0577(8) 0.0547(8) -0.0074(6) -0.0118(6) 0.0118(6)
C1 0.0414(7) 0.0455(8) 0.0390(7) -0.0120(6) -0.0037(6) -0.0021(6)
C2 0.0358(7) 0.0489(8) 0.0385(7) -0.0118(6) -0.0021(5) -0.0012(6)
C3 0.0578(9) 0.0642(10) 0.0419(8) -0.0195(8) -0.0102(7) -0.0015(7)
C4 0.0777(12) 0.0718(12) 0.0552(10) -0.0325(10) -0.0098(9) -0.0160(9)
C5 0.0925(14) 0.0533(10) 0.0649(11) -0.0313(10) -0.0081(10) -0.0085(8)
C6 0.0831(13) 0.0480(9) 0.0519(9) -0.0214(9) -0.0140(9) 0.0021(7)
C7 0.0423(7) 0.0508(8) 0.0412(7) -0.0114(6) -0.0055(6) 0.0025(6)
C8 0.0795(13) 0.0520(10) 0.0739(12) -0.0156(9) -0.0132(10) 0.0151(9)
C9 0.0414(7) 0.0416(7) 0.0395(7) -0.0060(6) -0.0121(6) -0.0003(6)
C10 0.0416(8) 0.0423(8) 0.0523(8) -0.0018(6) -0.0128(6) 0.0067(6)
C11 0.0490(8) 0.0429(8) 0.0513(8) -0.0075(7) -0.0112(7) 0.0086(6)
C12 0.0421(7) 0.0464(8) 0.0421(7) -0.0091(6) -0.0121(6) 0.0007(6)
C13 0.0422(8) 0.0577(9) 0.0530(9) 0.0001(7) -0.0135(7) 0.0145(7)
C14 0.0466(8) 0.0538(9) 0.0482(8) -0.0035(7) -0.0124(7) 0.0157(7)
C15 0.0518(9) 0.0476(8) 0.0523(9) -0.0137(7) -0.0066(7) 0.0011(7)
C16 0.0546(10) 0.0624(11) 0.0671(11) -0.0200(8) -0.0032(8) 0.0051(8)

loop_
_atom_type_symbol
_atom_type_description
_atom_type_scat_dispersion_real
_atom_type_scat_dispersion_imag
_atom_type_scat_source
C C 0.0033 0.0016 'International Tables Vol C Tables 4.2.6.8 and 6.1.1.4'
H H 0.0000 0.0000 'International Tables Vol C Tables 4.2.6.8 and 6.1.1.4'
N N 0.0061 0.0033 'International Tables Vol C Tables 4.2.6.8 and 6.1.1.4'
O O 0.0106 0.0060 'International Tables Vol C Tables 4.2.6.8 and 6.1.1.4'
S S 0.1246 0.1234 'International Tables Vol C Tables 4.2.6.8 and 6.1.1.4'

loop_
_geom_angle_atom_site_label_1
_geom_angle_atom_site_label_2
_geom_angle_atom_site_label_3
_geom_angle_site_symmetry_1
_geom_angle_site_symmetry_3
_geom_angle
_geom_angle_publ_flag
O1 S1 O2 . . 117.99(7) ?
O1 S1 N1 . . 110.76(7) ?
O2 S1 N1 . . 103.67(7) ?
O1 S1 C9 . . 107.67(7) ?
O2 S1 C9 . . 109.45(7) ?
N1 S1 C9 . . 106.78(7) ?
C7 O4 C8 . . 116.93(14) ?
C1 N1 S1 . . 126.68(11) ?
C1 N1 H1N . . 113.9(13) ?
S1 N1 H1N . . 116.7(13) ?
C15 N2 C12 . . 128.75(13) ?
C15 N2 H2N . . 116.5(14) ?
C12 N2 H2N . . 114.4(14) ?
C6 C1 C2 . . 119.11(14) ?
C6 C1 N1 . . 121.77(14) ?
C2 C1 N1 . . 119.12(13) ?
C3 C2 C1 . . 118.39(14) ?
C3 C2 C7 . . 120.74(14) ?
C1 C2 C7 . . 120.86(13) ?
C4 C3 C2 . . 121.80(16) ?
C4 C3 H3 . . 119.1 ?
C2 C3 H3 . . 119.1 ?
C5 C4 C3 . . 118.83(17) ?
C5 C4 H4 . . 120.6 ?
C3 C4 H4 . . 120.6 ?
C6 C5 C4 . . 121.09(17) ?
C6 C5 H5 . . 119.5 ?
C4 C5 H5 . . 119.5 ?
C5 C6 C1 . . 120.77(17) ?
C5 C6 H6 . . 119.6 ?
C1 C6 H6 . . 119.6 ?
O3 C7 O4 . . 122.11(15) ?
O3 C7 C2 . . 125.32(14) ?
O4 C7 C2 . . 112.57(13) ?
O4 C8 H8A . . 109.5 ?
O4 C8 H8B . . 109.5 ?
H8A C8 H8B . . 109.5 ?
O4 C8 H8C . . 109.5 ?
H8A C8 H8C . . 109.5 ?
H8B C8 H8C . . 109.5 ?
C10 C9 C14 . . 119.92(15) ?
C10 C9 S1 . . 119.16(11) ?
C14 C9 S1 . . 120.77(12) ?
C11 C10 C9 . . 120.63(14) ?
C11 C10 H10 . . 119.7 ?
C9 C10 H10 . . 119.7 ?
C10 C11 C12 . . 119.75(14) ?
C10 C11 H11 . . 120.1 ?
C12 C11 H11 . . 120.1 ?
C11 C12 N2 . . 123.53(14) ?
C11 C12 C13 . . 119.09(15) ?
N2 C12 C13 . . 117.38(13) ?
C14 C13 C12 . . 120.98(14) ?
C14 C13 H13 . . 119.5 ?
C12 C13 H13 . . 119.5 ?
C13 C14 C9 . . 119.58(14) ?
C13 C14 H14 . . 120.2 ?
C9 C14 H14 . . 120.2 ?
O5 C15 N2 . . 123.33(16) ?
O5 C15 C16 . . 122.38(16) ?
N2 C15 C16 . . 114.29(14) ?
C15 C16 H16A . . 109.5 ?
C15 C16 H16B . . 109.5 ?
H16A C16 H16B . . 109.5 ?
C15 C16 H16C . . 109.5 ?
H16A C16 H16C . . 109.5 ?
H16B C16 H16C . . 109.5 ?

loop_
_geom_bond_atom_site_label_1
_geom_bond_atom_site_label_2
_geom_bond_site_symmetry_2
_geom_bond_distance
_geom_bond_publ_flag
S1 O1 . 1.4267(11) ?
S1 O2 . 1.4328(12) ?
S1 N1 . 1.6241(13) ?
S1 C9 . 1.7525(16) ?
O3 C7 . 1.2104(19) ?
O4 C7 . 1.3237(18) ?
O4 C8 . 1.444(2) ?
O5 C15 . 1.208(2) ?
N1 C1 . 1.4074(19) ?
N1 H1n . 0.861(11) ?
N2 C15 . 1.361(2) ?
N2 C12 . 1.394(2) ?
N2 H2n . 0.859(16) ?
C1 C6 . 1.381(2) ?
C1 C2 . 1.407(2) ?
C2 C3 . 1.391(2) ?
C2 C7 . 1.479(2) ?
C3 C4 . 1.373(3) ?
C3 H3 . 0.9300 ?
C4 C5 . 1.371(3) ?
C4 H4 . 0.9300 ?
C5 C6 . 1.370(3) ?
C5 H5 . 0.9300 ?
C6 H6 . 0.9300 ?
C8 H8A . 0.9600 ?
C8 H8B . 0.9600 ?
C8 H8C . 0.9600 ?
C9 C10 . 1.383(2) ?
C9 C14 . 1.387(2) ?
C10 C11 . 1.377(2) ?
C10 H10 . 0.9300 ?
C11 C12 . 1.392(2) ?
C11 H11 . 0.9300 ?
C12 C13 . 1.394(2) ?
C13 C14 . 1.370(2) ?
C13 H13 . 0.9300 ?
C14 H14 . 0.9300 ?
C15 C16 . 1.499(2) ?
C16 H16A . 0.9600 ?
C16 H16B . 0.9600 ?
C16 H16C . 0.9600 ?

loop_
_geom_hbond_atom_site_label_D
_geom_hbond_atom_site_label_H
_geom_hbond_atom_site_label_A
_geom_hbond_site_symmetry_A
_geom_hbond_distance_DH
_geom_hbond_distance_HA
_geom_hbond_distance_DA
_geom_hbond_angle_DHA
N1 H1n O3 . 0.861(11) 1.902(16) 2.6266(18) 140.9(17)
N2 H2n O2 1_455 0.859(16) 2.311(17) 3.0888(19) 150.7(15)
C10 H10 O1 2_657 0.93 2.57 3.330(2) 140

loop_
_geom_torsion_atom_site_label_1
_geom_torsion_atom_site_label_2
_geom_torsion_atom_site_label_3
_geom_torsion_atom_site_label_4
_geom_torsion_site_symmetry_1
_geom_torsion_site_symmetry_2
_geom_torsion_site_symmetry_3
_geom_torsion_site_symmetry_4
_geom_torsion
_geom_torsion_publ_flag
O1 S1 N1 C1 . . . . 58.39(15) ?
O2 S1 N1 C1 . . . . -174.12(13) ?
C9 S1 N1 C1 . . . . -58.57(15) ?
S1 N1 C1 C6 . . . . -17.9(2) ?
S1 N1 C1 C2 . . . . 162.13(12) ?
C6 C1 C2 C3 . . . . -0.3(2) ?
N1 C1 C2 C3 . . . . 179.62(14) ?
C6 C1 C2 C7 . . . . 179.24(15) ?
N1 C1 C2 C7 . . . . -0.8(2) ?
C1 C2 C3 C4 . . . . 0.4(2) ?
C7 C2 C3 C4 . . . . -179.21(16) ?
C2 C3 C4 C5 . . . . 0.0(3) ?
C3 C4 C5 C6 . . . . -0.4(3) ?
C4 C5 C6 C1 . . . . 0.4(3) ?
C2 C1 C6 C5 . . . . 0.0(3) ?
N1 C1 C6 C5 . . . . 180.00(17) ?
C8 O4 C7 O3 . . . . -1.4(2) ?
C8 O4 C7 C2 . . . . 178.13(15) ?
C3 C2 C7 O3 . . . . -177.58(16) ?
C1 C2 C7 O3 . . . . 2.9(2) ?
C3 C2 C7 O4 . . . . 2.9(2) ?
C1 C2 C7 O4 . . . . -176.68(13) ?
O1 S1 C9 C10 . . . . 30.05(15) ?
O2 S1 C9 C10 . . . . -99.35(14) ?
N1 S1 C9 C10 . . . . 149.04(13) ?
O1 S1 C9 C14 . . . . -154.60(13) ?
O2 S1 C9 C14 . . . . 75.99(14) ?
N1 S1 C9 C14 . . . . -35.61(15) ?
C14 C9 C10 C11 . . . . -1.9(2) ?
S1 C9 C10 C11 . . . . 173.44(12) ?
C9 C10 C11 C12 . . . . 0.8(2) ?
C10 C11 C12 N2 . . . . -178.72(15) ?
C10 C11 C12 C13 . . . . 1.4(2) ?
C15 N2 C12 C11 . . . . 13.1(3) ?
C15 N2 C12 C13 . . . . -167.05(17) ?
C11 C12 C13 C14 . . . . -2.5(3) ?
N2 C12 C13 C14 . . . . 177.67(16) ?
C12 C13 C14 C9 . . . . 1.3(3) ?
C10 C9 C14 C13 . . . . 0.9(3) ?
S1 C9 C14 C13 . . . . -174.40(13) ?
C12 N2 C15 O5 . . . . -2.5(3) ?
C12 N2 C15 C16 . . . . 177.36(16) ?

loop_
_cod_related_entry_id
_cod_related_entry_database
_cod_related_entry_code
1 ChemSpider 634481
